data_7017166
loop_
_publ_author_name
'Gunasekaran, Nanjappan'
'Ramesh, Pandian'
'Ponnuswamy, Mondikalipudur Nanjappa Gounder'
'Karvembu, Ramasamy'

_publ_section_title
;
 Monodentate coordination of N-[di(phenyl/ethyl)carbamothioyl]benzamide
 ligands: synthesis, crystal structure and catalytic oxidation property of
 Cu(i) complexes.
;
_journal_issue 46
_journal_name_full 'Dalton transactions (Cambridge, England : 2003)'
_journal_page_first 12519
_journal_page_last 12526
_journal_paper_doi 10.1039/c1dt10628g
_journal_volume 40
_journal_year 2011
_chemical_formula_moiety 'C58 H47 Cl Cu N4 O2 P S2, H2 O'
_chemical_formula_sum 'C58 H49 Cl Cu N4 O3 P S2'
_chemical_formula_weight 1044.09
_chemical_name_common
;Chlorotriphenylphosphine-bis(N-
diphenyl(carbamothioyl)benzamide)copper(i)
;
_chemical_name_systematic
;
?
;
_space_group_IT_number 14
_symmetry_cell_setting monoclinic
_symmetry_space_group_name_Hall '-P 2yn'
_symmetry_space_group_name_H-M 'P 1 21/n 1'
_atom_sites_solution_hydrogens geom
_atom_sites_solution_primary direct
_atom_sites_solution_secondary difmap
_audit_creation_method SHELXL-97
_cell_angle_alpha 90.00
_cell_angle_beta 108.708(3)
_cell_angle_gamma 90.00
_cell_formula_units_Z 4
_cell_length_a 21.1426(15)
_cell_length_b 10.4879(8)
_cell_length_c 25.0570(17)
_cell_measurement_temperature 293(2)
_cell_volume 5262.6(7)
_computing_structure_refinement 'SHELXL-97 (Sheldrick, 2008)'
_computing_structure_solution 'SHELXS-97 (Sheldrick, 2008)'
_diffrn_ambient_temperature 293(2)
_diffrn_measured_fraction_theta_full 0.995
_diffrn_measured_fraction_theta_max 0.995
_diffrn_measurement_device_type 'Bruker Smart CCD'
_diffrn_measurement_method \w-scans
_diffrn_radiation_monochromator graphite
_diffrn_radiation_source 'fine-focus sealed tube'
_diffrn_radiation_type MoK\a
_diffrn_radiation_wavelength 0.71073
_diffrn_reflns_av_R_equivalents 0.0483
_diffrn_reflns_av_sigmaI/netI 0.0598
_diffrn_reflns_limit_h_max 28
_diffrn_reflns_limit_h_min -28
_diffrn_reflns_limit_k_max 13
_diffrn_reflns_limit_k_min -13
_diffrn_reflns_limit_l_max 33
_diffrn_reflns_limit_l_min -33
_diffrn_reflns_number 48742
_diffrn_reflns_theta_full 28.37
_diffrn_reflns_theta_max 28.37
_diffrn_reflns_theta_min 1.53
_exptl_absorpt_coefficient_mu 0.624
_exptl_absorpt_correction_T_max 0.899
_exptl_absorpt_correction_T_min 0.883
_exptl_absorpt_correction_type multi-scan
_exptl_absorpt_process_details 'program SADABS'
_exptl_crystal_colour red
_exptl_crystal_density_diffrn 1.318
_exptl_crystal_density_method 'not measured'
_exptl_crystal_description block
_exptl_crystal_F_000 2168
_exptl_crystal_size_max 0.20
_exptl_crystal_size_mid 0.18
_exptl_crystal_size_min 0.17
_refine_diff_density_max 0.510
_refine_diff_density_min -0.294
_refine_diff_density_rms 0.059
_refine_ls_extinction_method none
_refine_ls_goodness_of_fit_ref 1.000
_refine_ls_hydrogen_treatment mixed
_refine_ls_matrix_type full
_refine_ls_number_parameters 640
_refine_ls_number_reflns 13110
_refine_ls_number_restraints 0
_refine_ls_restrained_S_all 1.000
_refine_ls_R_factor_all 0.1043
_refine_ls_R_factor_gt 0.0478
_refine_ls_shift/su_max 0.001
_refine_ls_shift/su_mean 0.000
_refine_ls_structure_factor_coef Fsqd
_refine_ls_weighting_details 'calc w=1/[\s^2^(Fo^2^)+(0.0654P)^2^+1.0478P] where P=(Fo^2^+2Fc^2^)/3'
_refine_ls_weighting_scheme calc
_refine_ls_wR_factor_gt 0.1126
_refine_ls_wR_factor_ref 0.1390
_reflns_number_gt 7527
_reflns_number_total 13110
_reflns_threshold_expression >2sigma(I)
_cod_data_source_file c1dt10628g.txt
_cod_data_source_block complex1
_cod_depositor_comments
;
The following automatic conversions were performed:

'_symmetry_cell_setting' tag value 'monclinic' was replaced with
'monoclinic' value as specified in the replacement file
'/home/robertas/cod-tools/perl-scripts/inputs/replacement_values.lst'.

Automatic conversion script
Id: cif_fix_values 3143 2015-03-26 13:38:13Z robertas 
;
_cod_original_sg_symbol_H-M P2(1)/n
_cod_database_code 7017166

loop_
_symmetry_equiv_pos_as_xyz
'x, y, z'
'-x+1/2, y+1/2, -z+1/2'
'-x, -y, -z'
'x-1/2, -y-1/2, z-1/2'

loop_
_atom_site_label
_atom_site_type_symbol
_atom_site_fract_x
_atom_site_fract_y
_atom_site_fract_z
_atom_site_U_iso_or_equiv
_atom_site_adp_type
_atom_site_occupancy
_atom_site_symmetry_multiplicity
_atom_site_calc_flag
_atom_site_refinement_flags
Cu1 Cu 0.261200(14) 0.38161(3) 0.094692(13) 0.04161(11) Uani 1 1 d .
S1 S 0.28502(4) 0.32317(7) 0.01312(3) 0.0564(2) Uani 1 1 d .
S2 S 0.36060(3) 0.32977(7) 0.16282(3) 0.04722(18) Uani 1 1 d .
Cl1 Cl 0.24904(3) 0.60580(6) 0.09423(3) 0.04817(17) Uani 1 1 d .
P1 P 0.16984(3) 0.29719(7) 0.10770(3) 0.03787(16) Uani 1 1 d .
O1 O 0.48652(12) 0.5572(3) 0.09612(10) 0.0811(7) Uani 1 1 d .
O2 O 0.15137(9) 0.5499(2) -0.11271(8) 0.0569(5) Uani 1 1 d .
C1 C 0.17093(13) 0.1340(3) 0.13272(11) 0.0451(6) Uani 1 1 d .
C2 C 0.19891(19) 0.0436(3) 0.10842(15) 0.0720(9) Uani 1 1 d .
H2 H 0.2191 0.0689 0.0822 0.086 Uiso 1 1 calc R
C3 C 0.1984(2) -0.0830(4) 0.12119(19) 0.0976(14) Uani 1 1 d .
H3 H 0.2177 -0.1425 0.1037 0.117 Uiso 1 1 calc R
C4 C 0.1696(2) -0.1212(4) 0.1594(2) 0.0932(13) Uani 1 1 d .
H4 H 0.1684 -0.2073 0.1678 0.112 Uiso 1 1 calc R
C5 C 0.1422(2) -0.0334(4) 0.1855(2) 0.0964(13) Uani 1 1 d .
H5 H 0.1232 -0.0595 0.2124 0.116 Uiso 1 1 calc R
C6 C 0.14272(19) 0.0949(3) 0.17209(15) 0.0760(10) Uani 1 1 d .
H6 H 0.1238 0.1545 0.1899 0.091 Uiso 1 1 calc R
C7 C 0.14069(12) 0.3906(2) 0.15627(11) 0.0419(6) Uani 1 1 d .
C8 C 0.18721(16) 0.4503(4) 0.20071(14) 0.0799(11) Uani 1 1 d .
H8 H 0.2325 0.4410 0.2056 0.096 Uiso 1 1 calc R
C9 C 0.1671(2) 0.5239(4) 0.23793(16) 0.0989(14) Uani 1 1 d .
H9 H 0.1991 0.5632 0.2679 0.119 Uiso 1 1 calc R
C10 C 0.10134(19) 0.5398(4) 0.23148(15) 0.0765(10) Uani 1 1 d .
H10 H 0.0881 0.5873 0.2574 0.092 Uiso 1 1 calc R
C11 C 0.05547(18) 0.4853(3) 0.18670(15) 0.0710(10) Uani 1 1 d .
H11 H 0.0102 0.4981 0.1810 0.085 Uiso 1 1 calc R
C12 C 0.07507(14) 0.4112(3) 0.14962(13) 0.0586(8) Uani 1 1 d .
H12 H 0.0427 0.3742 0.1192 0.070 Uiso 1 1 calc R
C13 C 0.09890(12) 0.2945(3) 0.04311(11) 0.0430(6) Uani 1 1 d .
C14 C 0.05042(15) 0.2019(3) 0.02932(13) 0.0674(9) Uani 1 1 d .
H14 H 0.0527 0.1351 0.0543 0.081 Uiso 1 1 calc R
C15 C -0.00143(17) 0.2062(4) -0.02065(16) 0.0832(11) Uani 1 1 d .
H15 H -0.0345 0.1439 -0.0289 0.100 Uiso 1 1 calc R
C16 C -0.00413(19) 0.3017(5) -0.05788(16) 0.1000(14) Uani 1 1 d .
H16 H -0.0397 0.3067 -0.0912 0.120 Uiso 1 1 calc R
C17 C 0.0447(2) 0.3886(5) -0.04628(18) 0.1205(19) Uani 1 1 d .
H17 H 0.0441 0.4509 -0.0728 0.145 Uiso 1 1 calc R
C18 C 0.09592(16) 0.3873(4) 0.00436(15) 0.0826(12) Uani 1 1 d .
H18 H 0.1286 0.4502 0.0121 0.099 Uiso 1 1 calc R
C19 C 0.26550(13) 0.4335(3) -0.03778(10) 0.0419(6) Uani 1 1 d .
N20 N 0.23881(11) 0.5488(2) -0.03111(10) 0.0444(5) Uani 1 1 d .
H20 H 0.2425(14) 0.569(3) 0.0001(12) 0.050(9) Uiso 1 1 d .
C21 C 0.18483(13) 0.6063(3) -0.07122(11) 0.0425(6) Uani 1 1 d .
C22 C 0.17206(13) 0.7412(3) -0.05935(11) 0.0435(6) Uani 1 1 d .
C23 C 0.22252(15) 0.8227(3) -0.03237(12) 0.0547(7) Uani 1 1 d .
H23 H 0.2659 0.7920 -0.0174 0.066 Uiso 1 1 calc R
C24 C 0.20970(19) 0.9503(3) -0.02718(14) 0.0701(9) Uani 1 1 d .
H24 H 0.2446 1.0055 -0.0095 0.084 Uiso 1 1 calc R
C25 C 0.1464(2) 0.9956(3) -0.04784(16) 0.0765(10) Uani 1 1 d .
H25 H 0.1378 1.0815 -0.0440 0.092 Uiso 1 1 calc R
C26 C 0.0960(2) 0.9154(4) -0.07398(19) 0.0919(13) Uani 1 1 d .
H26 H 0.0526 0.9464 -0.0881 0.110 Uiso 1 1 calc R
C27 C 0.10844(16) 0.7874(3) -0.07990(15) 0.0715(9) Uani 1 1 d .
H27 H 0.0734 0.7328 -0.0979 0.086 Uiso 1 1 calc R
N28 N 0.27880(11) 0.4160(2) -0.08676(9) 0.0443(5) Uani 1 1 d .
C29 C 0.28834(13) 0.5216(3) -0.12016(11) 0.0434(6) Uani 1 1 d .
C30 C 0.33488(16) 0.6137(3) -0.09592(13) 0.0592(8) Uani 1 1 d .
H30 H 0.3586 0.6106 -0.0576 0.071 Uiso 1 1 calc R
C31 C 0.34606(19) 0.7100(3) -0.12862(16) 0.0726(9) Uani 1 1 d .
H31 H 0.3772 0.7730 -0.1122 0.087 Uiso 1 1 calc R
C32 C 0.31226(19) 0.7149(3) -0.18469(17) 0.0720(10) Uani 1 1 d .
H32 H 0.3204 0.7806 -0.2065 0.086 Uiso 1 1 calc R
C33 C 0.26641(17) 0.6234(3) -0.20882(13) 0.0633(9) Uani 1 1 d .
H33 H 0.2432 0.6273 -0.2472 0.076 Uiso 1 1 calc R
C34 C 0.25380(14) 0.5241(3) -0.17686(12) 0.0511(7) Uani 1 1 d .
H34 H 0.2228 0.4610 -0.1934 0.061 Uiso 1 1 calc R
C35 C 0.29750(15) 0.2925(3) -0.10191(11) 0.0491(7) Uani 1 1 d .
C36 C 0.25172(19) 0.1964(3) -0.11624(14) 0.0675(9) Uani 1 1 d .
H36 H 0.2085 0.2081 -0.1153 0.081 Uiso 1 1 calc R
C37 C 0.2721(2) 0.0783(4) -0.13258(15) 0.0840(12) Uani 1 1 d .
H37 H 0.2424 0.0103 -0.1424 0.101 Uiso 1 1 calc R
C38 C 0.3355(2) 0.0654(4) -0.13373(16) 0.0843(11) Uani 1 1 d .
H38 H 0.3486 -0.0126 -0.1444 0.101 Uiso 1 1 calc R
C39 C 0.3800(2) 0.1610(4) -0.11998(18) 0.0876(12) Uani 1 1 d .
H39 H 0.4229 0.1494 -0.1216 0.105 Uiso 1 1 calc R
C40 C 0.36139(17) 0.2763(3) -0.10347(14) 0.0675(9) Uani 1 1 d .
H40 H 0.3919 0.3429 -0.0934 0.081 Uiso 1 1 calc R
C41 C 0.41840(12) 0.4382(3) 0.16317(11) 0.0432(6) Uani 1 1 d .
N42 N 0.40280(12) 0.5513(2) 0.13424(11) 0.0541(6) Uani 1 1 d .
H42 H 0.3618(14) 0.566(3) 0.1254(12) 0.053(8) Uiso 1 1 d .
C43 C 0.43999(15) 0.6103(3) 0.10529(13) 0.0613(8) Uani 1 1 d .
C44 C 0.41973(15) 0.7432(3) 0.08605(15) 0.0683(10) Uani 1 1 d .
C45 C 0.4374(2) 0.7885(4) 0.04099(17) 0.0983(14) Uani 1 1 d .
H45 H 0.4594 0.7356 0.0229 0.118 Uiso 1 1 calc R
C46 C 0.4223(3) 0.9129(6) 0.0228(3) 0.129(2) Uani 1 1 d .
H46 H 0.4332 0.9433 -0.0080 0.155 Uiso 1 1 calc R
C47 C 0.3916(3) 0.9900(6) 0.0503(4) 0.151(3) Uani 1 1 d .
H47 H 0.3818 1.0736 0.0380 0.181 Uiso 1 1 calc R
C48 C 0.3744(2) 0.9480(4) 0.0957(3) 0.1233(19) Uani 1 1 d .
H48 H 0.3538 1.0028 0.1142 0.148 Uiso 1 1 calc R
C49 C 0.38825(19) 0.8222(4) 0.11385(19) 0.0882(12) Uani 1 1 d .
H49 H 0.3764 0.7919 0.1442 0.106 Uiso 1 1 calc R
N50 N 0.48331(10) 0.4244(2) 0.19505(9) 0.0450(5) Uani 1 1 d .
C51 C 0.51092(12) 0.3009(3) 0.21296(14) 0.0528(7) Uani 1 1 d .
C52 C 0.50688(15) 0.2079(3) 0.17408(18) 0.0730(10) Uani 1 1 d .
H52 H 0.4851 0.2233 0.1361 0.088 Uiso 1 1 calc R
C53 C 0.5356(2) 0.0901(4) 0.1917(3) 0.115(2) Uani 1 1 d .
H53 H 0.5315 0.0245 0.1658 0.138 Uiso 1 1 calc R
C54 C 0.5697(2) 0.0713(5) 0.2474(4) 0.149(3) Uani 1 1 d .
H54 H 0.5896 -0.0075 0.2592 0.179 Uiso 1 1 calc R
C55 C 0.5752(2) 0.1628(5) 0.2849(3) 0.123(2) Uani 1 1 d .
H55 H 0.5996 0.1482 0.3225 0.148 Uiso 1 1 calc R
C56 C 0.54514(15) 0.2799(4) 0.26892(17) 0.0820(11) Uani 1 1 d .
H56 H 0.5480 0.3433 0.2955 0.098 Uiso 1 1 calc R
C57 C 0.52460(13) 0.5327(3) 0.21918(12) 0.0464(6) Uani 1 1 d .
C58 C 0.58832(13) 0.5390(3) 0.21708(13) 0.0549(7) Uani 1 1 d .
H58 H 0.6035 0.4783 0.1970 0.066 Uiso 1 1 calc R
C59 C 0.62970(15) 0.6355(3) 0.24476(15) 0.0656(9) Uani 1 1 d .
H59 H 0.6732 0.6392 0.2437 0.079 Uiso 1 1 calc R
C60 C 0.60802(17) 0.7251(3) 0.27348(15) 0.0742(10) Uani 1 1 d .
H60 H 0.6368 0.7889 0.2929 0.089 Uiso 1 1 calc R
C61 C 0.54385(19) 0.7216(4) 0.27388(17) 0.0847(11) Uani 1 1 d .
H61 H 0.5284 0.7853 0.2924 0.102 Uiso 1 1 calc R
C62 C 0.50114(16) 0.6241(3) 0.24689(15) 0.0694(9) Uani 1 1 d .
H62 H 0.4575 0.6210 0.2477 0.083 Uiso 1 1 calc R
O3 O 0.4664(4) 0.3181(9) 0.0382(3) 0.156(5) Uani 0.464(11) 1 d P

loop_
_atom_site_aniso_label
_atom_site_aniso_U_11
_atom_site_aniso_U_22
_atom_site_aniso_U_33
_atom_site_aniso_U_23
_atom_site_aniso_U_13
_atom_site_aniso_U_12
Cu1 0.03827(17) 0.0395(2) 0.04553(19) 0.00256(15) 0.01130(13) 0.00110(14)
S1 0.0852(5) 0.0427(4) 0.0484(4) 0.0086(3) 0.0311(4) 0.0191(4)
S2 0.0376(3) 0.0444(4) 0.0534(4) 0.0137(3) 0.0057(3) -0.0017(3)
Cl1 0.0576(4) 0.0345(4) 0.0498(4) -0.0014(3) 0.0137(3) 0.0087(3)
P1 0.0355(3) 0.0383(4) 0.0388(3) 0.0002(3) 0.0104(3) 0.0028(3)
O1 0.0746(16) 0.0918(19) 0.0827(17) 0.0228(15) 0.0332(13) 0.0020(15)
O2 0.0555(11) 0.0569(13) 0.0541(12) -0.0085(11) 0.0117(10) -0.0022(10)
C1 0.0445(14) 0.0408(16) 0.0482(15) 0.0024(13) 0.0125(12) 0.0014(12)
C2 0.103(3) 0.0473(19) 0.070(2) 0.0028(18) 0.035(2) 0.0121(19)
C3 0.144(4) 0.043(2) 0.106(3) -0.002(2) 0.041(3) 0.016(2)
C4 0.100(3) 0.047(2) 0.119(4) 0.022(2) 0.016(3) 0.002(2)
C5 0.113(3) 0.074(3) 0.117(3) 0.038(3) 0.059(3) -0.001(3)
C6 0.098(3) 0.058(2) 0.089(3) 0.0252(19) 0.054(2) 0.0192(19)
C7 0.0426(13) 0.0401(15) 0.0440(14) -0.0022(13) 0.0154(11) 0.0007(12)
C8 0.0525(18) 0.116(3) 0.065(2) -0.034(2) 0.0104(16) -0.004(2)
C9 0.085(3) 0.137(4) 0.072(2) -0.058(3) 0.023(2) -0.011(3)
C10 0.091(3) 0.076(3) 0.075(2) -0.022(2) 0.044(2) 0.007(2)
C11 0.067(2) 0.079(3) 0.073(2) -0.009(2) 0.0325(18) 0.0168(18)
C12 0.0474(15) 0.069(2) 0.0580(18) -0.0110(16) 0.0150(13) 0.0088(15)
C13 0.0408(13) 0.0466(16) 0.0399(14) -0.0009(13) 0.0105(11) -0.0006(12)
C14 0.0661(19) 0.062(2) 0.0615(19) 0.0031(17) 0.0022(16) -0.0130(17)
C15 0.066(2) 0.089(3) 0.076(2) -0.011(2) -0.0026(18) -0.027(2)
C16 0.073(2) 0.140(4) 0.060(2) 0.016(3) -0.0168(18) -0.023(3)
C17 0.081(3) 0.160(5) 0.085(3) 0.062(3) -0.024(2) -0.038(3)
C18 0.0565(18) 0.096(3) 0.073(2) 0.034(2) -0.0092(16) -0.0214(19)
C19 0.0500(14) 0.0359(15) 0.0413(14) -0.0002(12) 0.0165(12) 0.0005(12)
N20 0.0602(14) 0.0380(13) 0.0354(12) 0.0006(11) 0.0160(11) 0.0086(11)
C21 0.0467(14) 0.0423(16) 0.0411(14) 0.0021(13) 0.0178(12) 0.0003(13)
C22 0.0513(15) 0.0392(15) 0.0425(14) 0.0060(13) 0.0185(12) 0.0090(13)
C23 0.0628(18) 0.0436(17) 0.0542(17) 0.0004(15) 0.0139(14) 0.0072(15)
C24 0.090(2) 0.0472(19) 0.071(2) -0.0057(18) 0.0223(19) -0.0024(19)
C25 0.104(3) 0.047(2) 0.086(3) 0.0028(19) 0.042(2) 0.019(2)
C26 0.079(3) 0.073(3) 0.130(4) 0.013(3) 0.042(3) 0.038(2)
C27 0.0551(18) 0.062(2) 0.095(3) -0.003(2) 0.0216(17) 0.0100(17)
N28 0.0601(13) 0.0338(12) 0.0445(12) -0.0003(10) 0.0243(11) 0.0018(11)
C29 0.0528(15) 0.0360(15) 0.0482(15) 0.0033(13) 0.0256(13) 0.0080(13)
C30 0.075(2) 0.0464(18) 0.0571(18) -0.0031(16) 0.0221(16) -0.0070(16)
C31 0.094(3) 0.047(2) 0.085(3) 0.0023(19) 0.042(2) -0.0131(18)
C32 0.094(2) 0.050(2) 0.090(3) 0.021(2) 0.054(2) 0.011(2)
C33 0.070(2) 0.072(2) 0.0532(18) 0.0204(18) 0.0277(16) 0.0260(19)
C34 0.0499(15) 0.0566(19) 0.0498(16) 0.0026(15) 0.0202(13) 0.0085(14)
C35 0.0721(18) 0.0359(15) 0.0411(15) -0.0003(13) 0.0210(13) 0.0034(15)
C36 0.093(2) 0.050(2) 0.065(2) -0.0052(17) 0.0326(18) -0.0116(18)
C37 0.138(4) 0.048(2) 0.068(2) -0.0072(18) 0.036(2) -0.021(2)
C38 0.127(4) 0.059(2) 0.080(3) 0.002(2) 0.051(3) 0.022(3)
C39 0.100(3) 0.067(3) 0.106(3) -0.003(2) 0.048(2) 0.021(2)
C40 0.074(2) 0.057(2) 0.078(2) -0.0028(18) 0.0322(18) 0.0120(17)
C41 0.0401(13) 0.0379(15) 0.0481(15) 0.0067(13) 0.0092(11) 0.0037(12)
N42 0.0375(12) 0.0476(15) 0.0701(16) 0.0174(13) 0.0073(12) -0.0011(12)
C43 0.0455(16) 0.064(2) 0.0635(19) 0.0160(17) 0.0026(14) -0.0114(16)
C44 0.0508(17) 0.061(2) 0.074(2) 0.0246(19) -0.0077(16) -0.0192(16)
C45 0.086(3) 0.101(3) 0.086(3) 0.038(3) -0.003(2) -0.036(2)
C46 0.109(4) 0.111(5) 0.127(5) 0.072(4) -0.017(3) -0.041(3)
C47 0.112(5) 0.076(4) 0.217(8) 0.066(5) -0.013(5) -0.030(3)
C48 0.096(3) 0.055(3) 0.189(6) 0.019(3) 0.005(3) -0.008(2)
C49 0.075(2) 0.055(2) 0.119(3) 0.016(2) 0.010(2) -0.007(2)
N50 0.0355(11) 0.0349(12) 0.0570(13) 0.0053(11) 0.0042(10) -0.0009(10)
C51 0.0350(13) 0.0376(16) 0.082(2) 0.0138(16) 0.0137(14) -0.0004(12)
C52 0.0538(17) 0.0477(19) 0.127(3) -0.002(2) 0.043(2) 0.0010(16)
C53 0.067(3) 0.050(2) 0.247(7) 0.003(3) 0.078(4) 0.008(2)
C54 0.045(2) 0.067(3) 0.334(11) 0.085(5) 0.060(4) 0.011(3)
C55 0.051(2) 0.112(4) 0.177(5) 0.104(4) -0.004(3) -0.006(3)
C56 0.0512(17) 0.082(3) 0.094(3) 0.042(2) -0.0021(18) -0.0080(18)
C57 0.0426(14) 0.0391(16) 0.0533(16) 0.0017(13) 0.0097(12) 0.0005(12)
C58 0.0434(15) 0.0463(17) 0.074(2) -0.0139(16) 0.0166(14) -0.0020(13)
C59 0.0480(16) 0.057(2) 0.090(2) -0.0118(19) 0.0194(16) -0.0120(15)
C60 0.068(2) 0.059(2) 0.089(3) -0.018(2) 0.0163(19) -0.0174(18)
C61 0.088(3) 0.069(2) 0.099(3) -0.040(2) 0.032(2) -0.006(2)
C62 0.0541(17) 0.072(2) 0.087(2) -0.021(2) 0.0297(17) -0.0053(17)
O3 0.159(8) 0.174(9) 0.140(7) -0.039(6) 0.054(6) 0.016(6)

loop_
_atom_type_symbol
_atom_type_description
_atom_type_scat_dispersion_real
_atom_type_scat_dispersion_imag
_atom_type_scat_source
C C 0.0033 0.0016 'International Tables Vol C Tables 4.2.6.8 and 6.1.1.4'
H H 0.0000 0.0000 'International Tables Vol C Tables 4.2.6.8 and 6.1.1.4'
N N 0.0061 0.0033 'International Tables Vol C Tables 4.2.6.8 and 6.1.1.4'
O O 0.0106 0.0060 'International Tables Vol C Tables 4.2.6.8 and 6.1.1.4'
P P 0.1023 0.0942 'International Tables Vol C Tables 4.2.6.8 and 6.1.1.4'
Cl Cl 0.1484 0.1585 'International Tables Vol C Tables 4.2.6.8 and 6.1.1.4'
Cu Cu 0.3201 1.2651 'International Tables Vol C Tables 4.2.6.8 and 6.1.1.4'
S S 0.1246 0.1234 'International Tables Vol C Tables 4.2.6.8 and 6.1.1.4'

loop_
_geom_angle_atom_site_label_1
_geom_angle_atom_site_label_2
_geom_angle_atom_site_label_3
_geom_angle
_geom_angle_site_symmetry_1
_geom_angle_site_symmetry_3
P1 Cu1 S2 114.97(3) . .
P1 Cu1 S1 117.44(3) . .
S2 Cu1 S1 100.63(3) . .
P1 Cu1 Cl1 107.22(3) . 1
S2 Cu1 Cl1 108.04(3) . 1
S1 Cu1 Cl1 108.05(3) . 1
P1 Cu1 Cl1 107.22(3) . .
S2 Cu1 Cl1 108.04(3) . .
S1 Cu1 Cl1 108.05(3) . .
Cl1 Cu1 Cl1 0.00(4) 1 .
C19 S1 Cu1 114.56(9) . .
C41 S2 Cu1 109.59(9) . .
C7 P1 C1 104.21(12) . .
C7 P1 C13 104.13(12) . .
C1 P1 C13 101.97(12) . .
C7 P1 Cu1 112.19(9) . .
C1 P1 Cu1 120.34(9) . .
C13 P1 Cu1 112.31(9) . .
C2 C1 C6 117.8(3) . .
C2 C1 P1 117.4(2) . .
C6 C1 P1 124.8(2) . .
C1 C2 C3 122.3(4) . .
C1 C2 H2 118.8 . .
C3 C2 H2 118.8 . .
C4 C3 C2 119.6(4) . .
C4 C3 H3 120.2 . .
C2 C3 H3 120.2 . .
C3 C4 C5 119.9(4) . .
C3 C4 H4 120.1 . .
C5 C4 H4 120.1 . .
C4 C5 C6 120.2(4) . .
C4 C5 H5 119.9 . .
C6 C5 H5 119.9 . .
C1 C6 C5 120.3(3) . .
C1 C6 H6 119.9 . .
C5 C6 H6 119.9 . .
C12 C7 C8 117.5(3) . .
C12 C7 P1 123.7(2) . .
C8 C7 P1 118.6(2) . .
C7 C8 C9 120.4(3) . .
C7 C8 H8 119.8 . .
C9 C8 H8 119.8 . .
C10 C9 C8 121.0(3) . .
C10 C9 H9 119.5 . .
C8 C9 H9 119.5 . .
C11 C10 C9 118.8(3) . .
C11 C10 H10 120.6 . .
C9 C10 H10 120.6 . .
C10 C11 C12 120.6(3) . .
C10 C11 H11 119.7 . .
C12 C11 H11 119.7 . .
C7 C12 C11 121.6(3) . .
C7 C12 H12 119.2 . .
C11 C12 H12 119.2 . .
C18 C13 C14 117.7(3) . .
C18 C13 P1 117.4(2) . .
C14 C13 P1 124.8(2) . .
C13 C14 C15 121.3(3) . .
C13 C14 H14 119.4 . .
C15 C14 H14 119.4 . .
C16 C15 C14 119.7(3) . .
C16 C15 H15 120.2 . .
C14 C15 H15 120.2 . .
C17 C16 C15 119.6(3) . .
C17 C16 H16 120.2 . .
C15 C16 H16 120.2 . .
C16 C17 C18 121.1(4) . .
C16 C17 H17 119.4 . .
C18 C17 H17 119.4 . .
C13 C18 C17 120.4(3) . .
C13 C18 H18 119.8 . .
C17 C18 H18 119.8 . .
N28 C19 N20 116.3(2) . .
N28 C19 S1 121.6(2) . .
N20 C19 S1 121.94(19) . .
C19 N20 C21 124.7(2) . .
C19 N20 H20 116(2) . .
C21 N20 H20 113(2) . .
O2 C21 N20 121.7(3) . .
O2 C21 C22 123.0(2) . .
N20 C21 C22 115.3(2) . .
C23 C22 C27 118.9(3) . .
C23 C22 C21 122.1(2) . .
C27 C22 C21 118.8(3) . .
C22 C23 C24 120.6(3) . .
C22 C23 H23 119.7 . .
C24 C23 H23 119.7 . .
C25 C24 C23 120.2(3) . .
C25 C24 H24 119.9 . .
C23 C24 H24 119.9 . .
C26 C25 C24 119.7(3) . .
C26 C25 H25 120.2 . .
C24 C25 H25 120.2 . .
C25 C26 C27 120.6(3) . .
C25 C26 H26 119.7 . .
C27 C26 H26 119.7 . .
C22 C27 C26 120.1(3) . .
C22 C27 H27 120.0 . .
C26 C27 H27 120.0 . .
C19 N28 C35 120.9(2) . .
C19 N28 C29 122.0(2) . .
C35 N28 C29 115.9(2) . .
C30 C29 C34 120.8(3) . .
C30 C29 N28 119.9(3) . .
C34 C29 N28 119.2(3) . .
C31 C30 C29 119.4(3) . .
C31 C30 H30 120.3 . .
C29 C30 H30 120.3 . .
C32 C31 C30 120.8(3) . .
C32 C31 H31 119.6 . .
C30 C31 H31 119.6 . .
C31 C32 C33 119.8(3) . .
C31 C32 H32 120.1 . .
C33 C32 H32 120.1 . .
C32 C33 C34 120.9(3) . .
C32 C33 H33 119.6 . .
C34 C33 H33 119.6 . .
C29 C34 C33 118.2(3) . .
C29 C34 H34 120.9 . .
C33 C34 H34 120.9 . .
C36 C35 C40 121.4(3) . .
C36 C35 N28 120.2(3) . .
C40 C35 N28 118.3(3) . .
C35 C36 C37 117.8(3) . .
C35 C36 H36 121.1 . .
C37 C36 H36 121.1 . .
C38 C37 C36 119.3(4) . .
C38 C37 H37 120.4 . .
C36 C37 H37 120.4 . .
C39 C38 C37 122.4(4) . .
C39 C38 H38 118.8 . .
C37 C38 H38 118.8 . .
C38 C39 C40 119.3(4) . .
C38 C39 H39 120.3 . .
C40 C39 H39 120.3 . .
C35 C40 C39 119.7(3) . .
C35 C40 H40 120.1 . .
C39 C40 H40 120.1 . .
N50 C41 N42 115.4(2) . .
N50 C41 S2 122.1(2) . .
N42 C41 S2 122.32(19) . .
C41 N42 C43 125.8(3) . .
C41 N42 H42 111(2) . .
C43 N42 H42 120(2) . .
O1 C43 N42 121.9(3) . .
O1 C43 C44 122.2(3) . .
N42 C43 C44 115.9(3) . .
C45 C44 C49 120.3(4) . .
C45 C44 C43 117.4(4) . .
C49 C44 C43 122.1(3) . .
C44 C45 C46 119.9(5) . .
C44 C45 H45 120.1 . .
C46 C45 H45 120.1 . .
C47 C46 C45 119.6(6) . .
C47 C46 H46 120.2 . .
C45 C46 H46 120.2 . .
C46 C47 C48 121.8(6) . .
C46 C47 H47 119.1 . .
C48 C47 H47 119.1 . .
C47 C48 C49 119.3(6) . .
C47 C48 H48 120.3 . .
C49 C48 H48 120.3 . .
C44 C49 C48 119.2(5) . .
C44 C49 H49 120.4 . .
C48 C49 H49 120.4 . .
C41 N50 C51 121.0(2) . .
C41 N50 C57 121.7(2) . .
C51 N50 C57 116.7(2) . .
C52 C51 C56 120.4(3) . .
C52 C51 N50 119.9(3) . .
C56 C51 N50 119.6(3) . .
C51 C52 C53 119.4(4) . .
C51 C52 H52 120.3 . .
C53 C52 H52 120.3 . .
C54 C53 C52 119.3(5) . .
C54 C53 H53 120.3 . .
C52 C53 H53 120.3 . .
C55 C54 C53 121.3(5) . .
C55 C54 H54 119.4 . .
C53 C54 H54 119.4 . .
C54 C55 C56 120.7(5) . .
C54 C55 H55 119.6 . .
C56 C55 H55 119.6 . .
C51 C56 C55 118.8(5) . .
C51 C56 H56 120.6 . .
C55 C56 H56 120.6 . .
C62 C57 C58 120.6(3) . .
C62 C57 N50 119.7(2) . .
C58 C57 N50 119.6(3) . .
C57 C58 C59 119.6(3) . .
C57 C58 H58 120.2 . .
C59 C58 H58 120.2 . .
C60 C59 C58 120.8(3) . .
C60 C59 H59 119.6 . .
C58 C59 H59 119.6 . .
C59 C60 C61 119.7(3) . .
C59 C60 H60 120.2 . .
C61 C60 H60 120.2 . .
C60 C61 C62 120.7(3) . .
C60 C61 H61 119.7 . .
C62 C61 H61 119.7 . .
C57 C62 C61 118.6(3) . .
C57 C62 H62 120.7 . .
C61 C62 H62 120.7 . .

loop_
_geom_bond_atom_site_label_1
_geom_bond_atom_site_label_2
_geom_bond_distance
_geom_bond_site_symmetry_2
Cu1 P1 2.2416(7) .
Cu1 S2 2.3076(7) .
Cu1 S1 2.3383(8) .
Cu1 Cl1 2.3649(7) 1
Cu1 Cl1 2.3649(7) .
S1 C19 1.673(3) .
S2 C41 1.667(3) .
P1 C7 1.817(3) .
P1 C1 1.820(3) .
P1 C13 1.820(3) .
O1 C43 1.215(4) .
O2 C21 1.208(3) .
C1 C2 1.360(4) .
C1 C6 1.369(4) .
C2 C3 1.368(5) .
C2 H2 0.9300 .
C3 C4 1.349(6) .
C3 H3 0.9300 .
C4 C5 1.361(6) .
C4 H4 0.9300 .
C5 C6 1.387(5) .
C5 H5 0.9300 .
C6 H6 0.9300 .
C7 C12 1.361(4) .
C7 C8 1.378(4) .
C8 C9 1.378(5) .
C8 H8 0.9300 .
C9 C10 1.358(5) .
C9 H9 0.9300 .
C10 C11 1.352(5) .
C10 H10 0.9300 .
C11 C12 1.374(4) .
C11 H11 0.9300 .
C12 H12 0.9300 .
C13 C18 1.362(4) .
C13 C14 1.373(4) .
C14 C15 1.375(4) .
C14 H14 0.9300 .
C15 C16 1.358(5) .
C15 H15 0.9300 .
C16 C17 1.337(5) .
C16 H16 0.9300 .
C17 C18 1.379(5) .
C17 H17 0.9300 .
C18 H18 0.9300 .
C19 N28 1.357(3) .
C19 N20 1.367(3) .
N20 C21 1.393(3) .
N20 H20 0.79(3) .
C21 C22 1.487(4) .
C22 C23 1.365(4) .
C22 C27 1.366(4) .
C23 C24 1.380(4) .
C23 H23 0.9300 .
C24 C25 1.356(5) .
C24 H24 0.9300 .
C25 C26 1.351(5) .
C25 H25 0.9300 .
C26 C27 1.385(5) .
C26 H26 0.9300 .
C27 H27 0.9300 .
N28 C35 1.440(3) .
N28 C29 1.441(3) .
C29 C30 1.374(4) .
C29 C34 1.374(4) .
C30 C31 1.368(4) .
C30 H30 0.9300 .
C31 C32 1.358(5) .
C31 H31 0.9300 .
C32 C33 1.360(5) .
C32 H32 0.9300 .
C33 C34 1.391(4) .
C33 H33 0.9300 .
C34 H34 0.9300 .
C35 C36 1.364(4) .
C35 C40 1.374(4) .
C36 C37 1.415(5) .
C36 H36 0.9300 .
C37 C38 1.356(5) .
C37 H37 0.9300 .
C38 C39 1.341(6) .
C38 H38 0.9300 .
C39 C40 1.376(5) .
C39 H39 0.9300 .
C40 H40 0.9300 .
C41 N50 1.356(3) .
C41 N42 1.374(4) .
N42 C43 1.376(4) .
N42 H42 0.84(3) .
C43 C44 1.493(5) .
C44 C45 1.383(5) .
C44 C49 1.383(5) .
C45 C46 1.384(7) .
C45 H45 0.9300 .
C46 C47 1.355(9) .
C46 H46 0.9300 .
C47 C48 1.374(8) .
C47 H47 0.9300 .
C48 C49 1.395(6) .
C48 H48 0.9300 .
C49 H49 0.9300 .
N50 C51 1.432(3) .
N50 C57 1.442(3) .
C51 C52 1.362(4) .
C51 C56 1.374(4) .
C52 C53 1.384(5) .
C52 H52 0.9300 .
C53 C54 1.364(9) .
C53 H53 0.9300 .
C54 C55 1.323(9) .
C54 H54 0.9300 .
C55 C56 1.382(6) .
C55 H55 0.9300 .
C56 H56 0.9300 .
C57 C62 1.366(4) .
C57 C58 1.367(4) .
C58 C59 1.371(4) .
C58 H58 0.9300 .
C59 C60 1.350(4) .
C59 H59 0.9300 .
C60 C61 1.360(5) .
C60 H60 0.9300 .
C61 C62 1.389(5) .
C61 H61 0.9300 .
C62 H62 0.9300 .

loop_
_geom_hbond_atom_site_label_D
_geom_hbond_atom_site_label_H
_geom_hbond_atom_site_label_A
_geom_hbond_distance_DH
_geom_hbond_distance_HA
_geom_hbond_distance_DA
_geom_hbond_angle_DHA
_geom_hbond_site_symmetry_A
N20 H20 Cl1 0.79(3) 2.35(3) 3.136(2) 173(3) 1
N42 H42 Cl1 0.84(3) 2.30(3) 3.132(3) 176(3) 1
C52 H52 O3 0.93 2.56 3.434(10) 157.5 1
C3 H3 Cl1 0.93 2.75 3.566(4) 147.0 1_545
C45 H45 O3 0.93 2.58 3.452(9) 156.0 3_665

loop_
_geom_torsion_atom_site_label_1
_geom_torsion_atom_site_label_2
_geom_torsion_atom_site_label_3
_geom_torsion_atom_site_label_4
_geom_torsion
_geom_torsion_site_symmetry_1
_geom_torsion_site_symmetry_4
P1 Cu1 S1 C19 102.82(11) . .
S2 Cu1 S1 C19 -131.63(11) . .
Cl1 Cu1 S1 C19 -18.51(11) 1 .
Cl1 Cu1 S1 C19 -18.51(11) . .
P1 Cu1 S2 C41 -157.92(10) . .
S1 Cu1 S2 C41 74.88(11) . .
Cl1 Cu1 S2 C41 -38.25(11) 1 .
Cl1 Cu1 S2 C41 -38.25(11) . .
P1 Cu1 Cl1 Cl1 0.00(3) . 1
S2 Cu1 Cl1 Cl1 0.00(4) . 1
S1 Cu1 Cl1 Cl1 0.00(3) . 1
S2 Cu1 P1 C7 82.89(10) . .
S1 Cu1 P1 C7 -159.00(9) . .
Cl1 Cu1 P1 C7 -37.24(9) 1 .
Cl1 Cu1 P1 C7 -37.24(9) . .
S2 Cu1 P1 C1 -40.20(11) . .
S1 Cu1 P1 C1 77.90(11) . .
Cl1 Cu1 P1 C1 -160.33(10) 1 .
Cl1 Cu1 P1 C1 -160.33(10) . .
S2 Cu1 P1 C13 -160.21(10) . .
S1 Cu1 P1 C13 -42.10(10) . .
Cl1 Cu1 P1 C13 79.66(10) 1 .
Cl1 Cu1 P1 C13 79.66(10) . .
C7 P1 C1 C2 -171.9(2) . .
C13 P1 C1 C2 79.9(3) . .
Cu1 P1 C1 C2 -45.1(3) . .
C7 P1 C1 C6 11.5(3) . .
C13 P1 C1 C6 -96.6(3) . .
Cu1 P1 C1 C6 138.4(3) . .
C6 C1 C2 C3 1.4(5) . .
P1 C1 C2 C3 -175.4(3) . .
C1 C2 C3 C4 -0.4(6) . .
C2 C3 C4 C5 -1.0(7) . .
C3 C4 C5 C6 1.3(7) . .
C2 C1 C6 C5 -1.0(5) . .
P1 C1 C6 C5 175.5(3) . .
C4 C5 C6 C1 -0.3(6) . .
C1 P1 C7 C12 -86.8(3) . .
C13 P1 C7 C12 19.7(3) . .
Cu1 P1 C7 C12 141.4(2) . .
C1 P1 C7 C8 97.1(3) . .
C13 P1 C7 C8 -156.4(3) . .
Cu1 P1 C7 C8 -34.7(3) . .
C12 C7 C8 C9 2.5(6) . .
P1 C7 C8 C9 178.9(3) . .
C7 C8 C9 C10 -0.5(7) . .
C8 C9 C10 C11 -2.1(7) . .
C9 C10 C11 C12 2.5(6) . .
C8 C7 C12 C11 -2.1(5) . .
P1 C7 C12 C11 -178.3(3) . .
C10 C11 C12 C7 -0.4(5) . .
C7 P1 C13 C18 92.1(3) . .
C1 P1 C13 C18 -159.7(3) . .
Cu1 P1 C13 C18 -29.5(3) . .
C7 P1 C13 C14 -91.7(3) . .
C1 P1 C13 C14 16.5(3) . .
Cu1 P1 C13 C14 146.6(2) . .
C18 C13 C14 C15 -3.3(5) . .
P1 C13 C14 C15 -179.4(3) . .
C13 C14 C15 C16 1.6(6) . .
C14 C15 C16 C17 2.0(7) . .
C15 C16 C17 C18 -3.8(8) . .
C14 C13 C18 C17 1.5(6) . .
P1 C13 C18 C17 177.9(4) . .
C16 C17 C18 C13 2.1(8) . .
Cu1 S1 C19 N28 177.25(18) . .
Cu1 S1 C19 N20 1.0(3) . .
N28 C19 N20 C21 48.6(4) . .
S1 C19 N20 C21 -135.0(2) . .
C19 N20 C21 O2 10.2(4) . .
C19 N20 C21 C22 -169.4(2) . .
O2 C21 C22 C23 -146.5(3) . .
N20 C21 C22 C23 33.1(4) . .
O2 C21 C22 C27 28.4(4) . .
N20 C21 C22 C27 -152.0(3) . .
C27 C22 C23 C24 -1.6(4) . .
C21 C22 C23 C24 173.3(3) . .
C22 C23 C24 C25 1.4(5) . .
C23 C24 C25 C26 -0.6(6) . .
C24 C25 C26 C27 -0.1(6) . .
C23 C22 C27 C26 1.0(5) . .
C21 C22 C27 C26 -174.1(3) . .
C25 C26 C27 C22 -0.1(6) . .
N20 C19 N28 C35 -170.7(2) . .
S1 C19 N28 C35 12.9(4) . .
N20 C19 N28 C29 22.2(4) . .
S1 C19 N28 C29 -154.2(2) . .
C19 N28 C29 C30 54.0(3) . .
C35 N28 C29 C30 -113.7(3) . .
C19 N28 C29 C34 -130.3(3) . .
C35 N28 C29 C34 62.0(3) . .
C34 C29 C30 C31 1.0(4) . .
N28 C29 C30 C31 176.6(3) . .
C29 C30 C31 C32 -0.7(5) . .
C30 C31 C32 C33 0.3(5) . .
C31 C32 C33 C34 -0.3(5) . .
C30 C29 C34 C33 -1.0(4) . .
N28 C29 C34 C33 -176.7(2) . .
C32 C33 C34 C29 0.7(4) . .
C19 N28 C35 C36 69.8(4) . .
C29 N28 C35 C36 -122.3(3) . .
C19 N28 C35 C40 -112.5(3) . .
C29 N28 C35 C40 55.4(3) . .
C40 C35 C36 C37 0.3(5) . .
N28 C35 C36 C37 177.9(3) . .
C35 C36 C37 C38 -0.4(5) . .
C36 C37 C38 C39 -0.1(6) . .
C37 C38 C39 C40 0.7(6) . .
C36 C35 C40 C39 0.2(5) . .
N28 C35 C40 C39 -177.4(3) . .
C38 C39 C40 C35 -0.8(6) . .
Cu1 S2 C41 N50 -173.1(2) . .
Cu1 S2 C41 N42 11.4(3) . .
N50 C41 N42 C43 43.2(4) . .
S2 C41 N42 C43 -141.0(3) . .
C41 N42 C43 O1 10.6(5) . .
C41 N42 C43 C44 -169.3(3) . .
O1 C43 C44 C45 23.3(5) . .
N42 C43 C44 C45 -156.8(3) . .
O1 C43 C44 C49 -152.6(3) . .
N42 C43 C44 C49 27.2(4) . .
C49 C44 C45 C46 -1.3(5) . .
C43 C44 C45 C46 -177.4(3) . .
C44 C45 C46 C47 1.5(7) . .
C45 C46 C47 C48 -0.4(9) . .
C46 C47 C48 C49 -0.8(9) . .
C45 C44 C49 C48 0.2(5) . .
C43 C44 C49 C48 176.0(3) . .
C47 C48 C49 C44 0.9(6) . .
N42 C41 N50 C51 -160.5(3) . .
S2 C41 N50 C51 23.8(4) . .
N42 C41 N50 C57 28.8(4) . .
S2 C41 N50 C57 -147.0(2) . .
C41 N50 C51 C52 55.5(4) . .
C57 N50 C51 C52 -133.3(3) . .
C41 N50 C51 C56 -128.7(3) . .
C57 N50 C51 C56 42.5(4) . .
C56 C51 C52 C53 2.3(4) . .
N50 C51 C52 C53 178.0(3) . .
C51 C52 C53 C54 -2.8(5) . .
C52 C53 C54 C55 0.9(7) . .
C53 C54 C55 C56 1.4(8) . .
C52 C51 C56 C55 -0.1(5) . .
N50 C51 C56 C55 -175.8(3) . .
C54 C55 C56 C51 -1.8(6) . .
C41 N50 C57 C62 47.5(4) . .
C51 N50 C57 C62 -123.6(3) . .
C41 N50 C57 C58 -136.5(3) . .
C51 N50 C57 C58 52.4(4) . .
C62 C57 C58 C59 2.3(5) . .
N50 C57 C58 C59 -173.7(3) . .
C57 C58 C59 C60 -0.8(5) . .
C58 C59 C60 C61 -1.6(6) . .
C59 C60 C61 C62 2.5(6) . .
C58 C57 C62 C61 -1.4(5) . .
N50 C57 C62 C61 174.6(3) . .
C60 C61 C62 C57 -1.0(6) . .
